data_4312950
loop_
_publ_author_name
'Miao Du'
'Xian-He Bu'
'Zheng Huang'
'Shen-Tan Chen'
'Ya-Mei Guo'
'Carmen Diaz'
'Joan Ribas'

_publ_contact_author
; Xian-He Bu
  Department of Chemistry, Nankai University, Tianjin 300071,China
;
_publ_contact_author_email buxh@nankai.edu.cn
_publ_section_title
;
 From Metallacyclophanes to 1-D Coordination Polymers: Role of Anions in
 Self-Assembly Processes of Copper(II) and
 2,5-Bis(3-pyridyl)-1,3,4-oxadiazole
;
_journal_name_full 'Inorganic Chemistry'
_journal_page_first 552
_journal_page_last 559
_journal_paper_doi 10.1021/ic025851h
_journal_volume 42
_journal_year 2003
_chemical_formula_sum 'C20 H20 Cu2 N4 O9'
_chemical_formula_weight 587.48
_chemical_name_systematic
; 
 ? 
;
_space_group_IT_number 15
_symmetry_cell_setting monoclinic
_symmetry_space_group_name_Hall '-C 2yc'
_symmetry_space_group_name_H-M 'C 1 2/c 1'
_atom_sites_solution_hydrogens geom
_atom_sites_solution_primary direct
_atom_sites_solution_secondary difmap
_audit_creation_method SHELXL-97
_cell_angle_alpha 90.00
_cell_angle_beta 108.912(5)
_cell_angle_gamma 90.00
_cell_formula_units_Z 4
_cell_length_a 20.007(7)
_cell_length_b 7.506(2)
_cell_length_c 16.062(5)
_cell_measurement_temperature 293(2)
_cell_volume 2281.9(12)
_computing_cell_refinement 'Bruker SMART'
_computing_data_collection 'Bruker SMART'
_computing_data_reduction 'Bruker SHELXTL'
_computing_molecular_graphics 'Bruker SHELXTL'
_computing_publication_material 'Bruker SHELXTL'
_computing_structure_refinement 'SHELXL-97 (Sheldrick, 1997)'
_computing_structure_solution 'SHELXS-97 (Sheldrick, 1990)'
_diffrn_ambient_temperature 293(2)
_diffrn_measured_fraction_theta_full 0.999
_diffrn_measured_fraction_theta_max 0.999
_diffrn_measurement_device_type 'CCD area detector'
_diffrn_measurement_method 'phi and omega scans'
_diffrn_radiation_monochromator graphite
_diffrn_radiation_source 'fine-focus sealed tube'
_diffrn_radiation_type MoK\a
_diffrn_radiation_wavelength 0.71073
_diffrn_reflns_av_R_equivalents 0.0342
_diffrn_reflns_av_sigmaI/netI 0.0408
_diffrn_reflns_limit_h_max 20
_diffrn_reflns_limit_h_min -23
_diffrn_reflns_limit_k_max 8
_diffrn_reflns_limit_k_min -8
_diffrn_reflns_limit_l_max 14
_diffrn_reflns_limit_l_min -19
_diffrn_reflns_number 4576
_diffrn_reflns_theta_full 25.03
_diffrn_reflns_theta_max 25.03
_diffrn_reflns_theta_min 2.15
_exptl_absorpt_coefficient_mu 1.924
_exptl_absorpt_correction_T_max 0.7613
_exptl_absorpt_correction_T_min 0.6449
_exptl_absorpt_correction_type multi-scan
_exptl_absorpt_process_details SADABS
_exptl_crystal_colour blue
_exptl_crystal_density_diffrn 1.710
_exptl_crystal_density_method 'not measured'
_exptl_crystal_description block
_exptl_crystal_F_000 1192
_exptl_crystal_size_max 0.25
_exptl_crystal_size_mid 0.20
_exptl_crystal_size_min 0.15
_refine_diff_density_max 0.345
_refine_diff_density_min -0.321
_refine_diff_density_rms 0.069
_refine_ls_extinction_method none
_refine_ls_goodness_of_fit_ref 1.037
_refine_ls_hydrogen_treatment mixed
_refine_ls_matrix_type full
_refine_ls_number_parameters 159
_refine_ls_number_reflns 2011
_refine_ls_number_restraints 0
_refine_ls_restrained_S_all 1.037
_refine_ls_R_factor_all 0.0489
_refine_ls_R_factor_gt 0.0342
_refine_ls_shift/su_max 0.007
_refine_ls_shift/su_mean 0.001
_refine_ls_structure_factor_coef Fsqd
_refine_ls_weighting_details 'calc w=1/[\s^2^(Fo^2^)+(0.0500P)^2^+0.0000P] where P=(Fo^2^+2Fc^2^)/3'
_refine_ls_weighting_scheme calc
_refine_ls_wR_factor_gt 0.0854
_refine_ls_wR_factor_ref 0.0908
_reflns_number_gt 1539
_reflns_number_total 2011
_reflns_threshold_expression >2sigma(I)
_cod_data_source_file ic025851h-2_s2_4.cif
_cod_data_source_block 4
_cod_depositor_comments
;
The following automatic conversions were performed:

'_symmetry_cell_setting' value 'Monoclinic' changed to 'monoclinic'
according to the built-in table from CIF Core dictionary named
'cif_core.dic' version 2.4.1 from
2010-06-29.

'_exptl_absorpt_correction_type' value 'MULTI-SCAN'
changed to 'multi-scan' according to the built-in table from CIF Core
dictionary named 'cif_core.dic' version 2.4.1 from 2010-06-29.

Automatic conversion script
Id: cif_fix_values 1646 2011-03-28 12:23:43Z adriana 
;
_cod_original_cell_volume 2282.0(13)
_cod_database_code 4312950

loop_
_symmetry_equiv_pos_as_xyz
'x, y, z'
'-x, y, -z+1/2'
'x+1/2, y+1/2, z'
'-x+1/2, y+1/2, -z+1/2'
'-x, -y, -z'
'x, -y, z-1/2'
'-x+1/2, -y+1/2, -z'
'x+1/2, -y+1/2, z-1/2'

loop_
_atom_site_label
_atom_site_type_symbol
_atom_site_fract_x
_atom_site_fract_y
_atom_site_fract_z
_atom_site_U_iso_or_equiv
_atom_site_adp_type
_atom_site_occupancy
_atom_site_symmetry_multiplicity
_atom_site_calc_flag
_atom_site_refinement_flags
_atom_site_disorder_assembly
_atom_site_disorder_group
Cu1 Cu 0.30206(2) 0.16055(5) 0.48747(3) 0.03204(16) Uani 1 1 d . . .
O1 O 0.5000 -0.1368(4) 0.2500 0.0308(7) Uani 1 2 d S . .
N1 N 0.37927(14) -0.0180(4) 0.45926(16) 0.0320(6) Uani 1 1 d . . .
N2 N 0.4867(2) 0.1404(4) 0.2856(2) 0.0482(8) Uani 1 1 d . . .
C1 C 0.3879(2) -0.1862(5) 0.4893(2) 0.0404(9) Uani 1 1 d . . .
H1A H 0.3658 -0.2214 0.5294 0.049 Uiso 1 1 calc R . .
C2 C 0.4282(2) -0.3083(5) 0.4631(3) 0.0479(10) Uani 1 1 d . . .
H2A H 0.4339 -0.4228 0.4865 0.057 Uiso 1 1 calc R . .
C3 C 0.46000(19) -0.2612(5) 0.4025(2) 0.0399(9) Uani 1 1 d . . .
H3A H 0.4871 -0.3427 0.3838 0.048 Uiso 1 1 calc R . .
C4 C 0.45055(17) -0.0889(4) 0.36996(19) 0.0291(7) Uani 1 1 d . . .
C5 C 0.40977(17) 0.0274(4) 0.4000(2) 0.0314(8) Uani 1 1 d . . .
H5A H 0.4034 0.1428 0.3777 0.038 Uiso 1 1 calc R . .
C6 C 0.47983(18) -0.0228(4) 0.3031(2) 0.0332(8) Uani 1 1 d . . .
O11 O 0.29837(14) 0.3414(3) 0.39718(16) 0.0441(6) Uani 1 1 d . . .
C11 C 0.2531(2) 0.4635(5) 0.3789(2) 0.0373(8) Uani 1 1 d . . .
C12 C 0.2522(2) 0.5908(5) 0.3065(2) 0.0557(11) Uani 1 1 d . . .
H12A H 0.2153 0.6770 0.2996 0.084 Uiso 1 1 calc R . .
H12B H 0.2437 0.5262 0.2525 0.084 Uiso 1 1 calc R . .
H12C H 0.2969 0.6507 0.3210 0.084 Uiso 1 1 calc R . .
O14 O 0.36633(13) 0.3153(3) 0.57622(17) 0.0492(7) Uani 1 1 d . . .
C13 C 0.3413(2) 0.4309(5) 0.6149(2) 0.0364(8) Uani 1 1 d . . .
C14 C 0.3931(2) 0.5356(6) 0.6871(2) 0.0551(11) Uani 1 1 d . . .
H14A H 0.4403 0.4987 0.6928 0.083 Uiso 1 1 calc R . .
H14B H 0.3842 0.5147 0.7416 0.083 Uiso 1 1 calc R . .
H14C H 0.3878 0.6602 0.6732 0.083 Uiso 1 1 calc R . .
O12 O 0.20796(14) 0.4886(3) 0.41672(16) 0.0500(7) Uani 1 1 d . . .
O13 O 0.27732(13) 0.4637(3) 0.59842(15) 0.0423(6) Uani 1 1 d . . .

loop_
_atom_site_aniso_label
_atom_site_aniso_U_11
_atom_site_aniso_U_22
_atom_site_aniso_U_33
_atom_site_aniso_U_23
_atom_site_aniso_U_13
_atom_site_aniso_U_12
Cu1 0.0337(3) 0.0368(3) 0.0318(3) -0.00098(18) 0.01923(18) 0.0045(2)
O1 0.0361(18) 0.0320(17) 0.0321(18) 0.000 0.0219(15) 0.000
N1 0.0355(16) 0.0369(16) 0.0298(15) 0.0010(12) 0.0191(12) 0.0044(13)
N2 0.072(2) 0.0384(18) 0.055(2) 0.0003(14) 0.0489(18) -0.0009(17)
C1 0.046(2) 0.048(2) 0.037(2) 0.0089(16) 0.0276(18) 0.0062(18)
C2 0.063(3) 0.039(2) 0.054(3) 0.0179(17) 0.036(2) 0.0170(19)
C3 0.044(2) 0.040(2) 0.045(2) 0.0028(17) 0.0262(18) 0.0112(18)
C4 0.0284(18) 0.0361(18) 0.0273(17) 0.0011(14) 0.0152(14) 0.0003(15)
C5 0.0376(19) 0.0301(17) 0.0318(18) -0.0002(14) 0.0187(15) 0.0014(15)
C6 0.0350(19) 0.0377(19) 0.0336(19) -0.0013(15) 0.0205(15) 0.0034(16)
O11 0.0542(16) 0.0451(15) 0.0441(15) 0.0094(12) 0.0312(13) 0.0080(14)
C11 0.048(2) 0.036(2) 0.0319(19) -0.0003(15) 0.0184(17) -0.0009(18)
C12 0.068(3) 0.059(3) 0.049(2) 0.019(2) 0.032(2) 0.013(2)
O14 0.0361(14) 0.0636(18) 0.0482(16) -0.0188(13) 0.0141(13) 0.0004(13)
C13 0.042(2) 0.040(2) 0.0282(18) 0.0022(15) 0.0128(16) -0.0032(18)
C14 0.049(2) 0.063(3) 0.050(2) -0.010(2) 0.012(2) -0.006(2)
O12 0.0614(18) 0.0537(16) 0.0484(15) 0.0162(13) 0.0365(14) 0.0193(14)
O13 0.0367(15) 0.0462(15) 0.0448(15) -0.0125(11) 0.0142(12) -0.0006(12)

loop_
_atom_type_symbol
_atom_type_description
_atom_type_scat_dispersion_real
_atom_type_scat_dispersion_imag
_atom_type_scat_source
C C 0.0033 0.0016 'International Tables Vol C Tables 4.2.6.8 and 6.1.1.4'
H H 0.0000 0.0000 'International Tables Vol C Tables 4.2.6.8 and 6.1.1.4'
N N 0.0061 0.0033 'International Tables Vol C Tables 4.2.6.8 and 6.1.1.4'
O O 0.0106 0.0060 'International Tables Vol C Tables 4.2.6.8 and 6.1.1.4'
Cu Cu 0.3201 1.2651 'International Tables Vol C Tables 4.2.6.8 and 6.1.1.4'

loop_
_geom_angle_atom_site_label_1
_geom_angle_atom_site_label_2
_geom_angle_atom_site_label_3
_geom_angle
_geom_angle_site_symmetry_1
_geom_angle_site_symmetry_3
_geom_angle_publ_flag
O14 Cu1 O12 88.71(12) . 7_556 ?
O14 Cu1 O13 168.51(10) . 7_556 ?
O12 Cu1 O13 90.85(11) 7_556 7_556 ?
O14 Cu1 O11 89.21(12) . . ?
O12 Cu1 O11 168.50(10) 7_556 . ?
O13 Cu1 O11 88.94(11) 7_556 . ?
O14 Cu1 N1 99.89(11) . . ?
O12 Cu1 N1 94.06(10) 7_556 . ?
O13 Cu1 N1 91.59(10) 7_556 . ?
O11 Cu1 N1 97.44(10) . . ?
O14 Cu1 Cu1 87.21(8) . 7_556 ?
O12 Cu1 Cu1 83.32(7) 7_556 7_556 ?
O13 Cu1 Cu1 81.34(7) 7_556 7_556 ?
O11 Cu1 Cu1 85.28(8) . 7_556 ?
N1 Cu1 Cu1 172.40(8) . 7_556 ?
C6 O1 C6 101.9(3) 2_655 . ?
C5 N1 C1 117.5(3) . . ?
C5 N1 Cu1 120.4(2) . . ?
C1 N1 Cu1 121.1(2) . . ?
C6 N2 N2 105.96(18) . 2_655 ?
N1 C1 C2 122.5(3) . . ?
C3 C2 C1 120.0(3) . . ?
C2 C3 C4 118.1(3) . . ?
C3 C4 C5 118.8(3) . . ?
C3 C4 C6 123.7(3) . . ?
C5 C4 C6 117.5(3) . . ?
N1 C5 C4 123.1(3) . . ?
N2 C6 O1 113.1(3) . . ?
N2 C6 C4 125.7(3) . . ?
O1 C6 C4 121.1(3) . . ?
C11 O11 Cu1 121.8(2) . . ?
O12 C11 O11 125.1(3) . . ?
O12 C11 C12 116.7(3) . . ?
O11 C11 C12 118.2(3) . . ?
C13 O14 Cu1 119.6(2) . . ?
O13 C13 O14 125.1(3) . . ?
O13 C13 C14 117.7(3) . . ?
O14 C13 C14 117.2(3) . . ?
C11 O12 Cu1 124.4(2) . 7_556 ?
C13 O13 Cu1 126.6(2) . 7_556 ?

loop_
_geom_bond_atom_site_label_1
_geom_bond_atom_site_label_2
_geom_bond_distance
_geom_bond_site_symmetry_2
_geom_bond_publ_flag
Cu1 O14 1.961(3) . ?
Cu1 O12 1.965(2) 7_556 ?
Cu1 O13 1.969(2) 7_556 ?
Cu1 O11 1.971(2) . ?
Cu1 N1 2.200(3) . ?
Cu1 Cu1 2.6168(10) 7_556 ?
O1 C6 1.359(4) 2_655 ?
O1 C6 1.359(4) . ?
N1 C5 1.331(4) . ?
N1 C1 1.343(4) . ?
N2 C6 1.274(4) . ?
N2 N2 1.411(5) 2_655 ?
C1 C2 1.374(5) . ?
C2 C3 1.370(5) . ?
C3 C4 1.385(5) . ?
C4 C5 1.384(4) . ?
C4 C6 1.466(4) . ?
O11 C11 1.255(4) . ?
C11 O12 1.255(4) . ?
C11 C12 1.501(5) . ?
O14 C13 1.261(4) . ?
C13 O13 1.246(4) . ?
C13 C14 1.502(5) . ?
O12 Cu1 1.965(2) 7_556 ?
O13 Cu1 1.969(2) 7_556 ?

loop_
_geom_torsion_atom_site_label_1
_geom_torsion_atom_site_label_2
_geom_torsion_atom_site_label_3
_geom_torsion_atom_site_label_4
_geom_torsion
_geom_torsion_site_symmetry_1
_geom_torsion_site_symmetry_2
_geom_torsion_site_symmetry_3
_geom_torsion_site_symmetry_4
_geom_torsion_publ_flag
O14 Cu1 N1 C5 -85.7(3) . . . . ?
O12 Cu1 N1 C5 -175.1(3) 7_556 . . . ?
O13 Cu1 N1 C5 93.9(3) 7_556 . . . ?
O11 Cu1 N1 C5 4.8(3) . . . . ?
Cu1 Cu1 N1 C5 115.4(5) 7_556 . . . ?
O14 Cu1 N1 C1 105.8(3) . . . . ?
O12 Cu1 N1 C1 16.4(3) 7_556 . . . ?
O13 Cu1 N1 C1 -74.6(3) 7_556 . . . ?
O11 Cu1 N1 C1 -163.7(3) . . . . ?
Cu1 Cu1 N1 C1 -53.1(7) 7_556 . . . ?
C5 N1 C1 C2 2.0(6) . . . . ?
Cu1 N1 C1 C2 170.8(3) . . . . ?
N1 C1 C2 C3 -1.6(6) . . . . ?
C1 C2 C3 C4 0.5(6) . . . . ?
C2 C3 C4 C5 0.1(5) . . . . ?
C2 C3 C4 C6 -178.2(4) . . . . ?
C1 N1 C5 C4 -1.4(5) . . . . ?
Cu1 N1 C5 C4 -170.3(2) . . . . ?
C3 C4 C5 N1 0.3(5) . . . . ?
C6 C4 C5 N1 178.7(3) . . . . ?
N2 N2 C6 O1 0.4(5) 2_655 . . . ?
N2 N2 C6 C4 -176.9(4) 2_655 . . . ?
C6 O1 C6 N2 -0.1(2) 2_655 . . . ?
C6 O1 C6 C4 177.3(4) 2_655 . . . ?
C3 C4 C6 N2 -163.0(4) . . . . ?
C5 C4 C6 N2 18.7(5) . . . . ?
C3 C4 C6 O1 19.9(5) . . . . ?
C5 C4 C6 O1 -158.4(3) . . . . ?
O14 Cu1 O11 C11 -89.9(3) . . . . ?
O12 Cu1 O11 C11 -10.3(7) 7_556 . . . ?
O13 Cu1 O11 C11 78.8(3) 7_556 . . . ?
N1 Cu1 O11 C11 170.3(3) . . . . ?
Cu1 Cu1 O11 C11 -2.6(3) 7_556 . . . ?
Cu1 O11 C11 O12 2.7(5) . . . . ?
Cu1 O11 C11 C12 -177.4(3) . . . . ?
O12 Cu1 O14 C13 -80.7(3) 7_556 . . . ?
O13 Cu1 O14 C13 7.2(7) 7_556 . . . ?
O11 Cu1 O14 C13 88.0(3) . . . . ?
N1 Cu1 O14 C13 -174.6(3) . . . . ?
Cu1 Cu1 O14 C13 2.6(3) 7_556 . . . ?
Cu1 O14 C13 O13 -4.0(5) . . . . ?
Cu1 O14 C13 C14 175.3(2) . . . . ?
O11 C11 O12 Cu1 -0.6(5) . . . 7_556 ?
C12 C11 O12 Cu1 179.5(2) . . . 7_556 ?
O14 C13 O13 Cu1 2.9(5) . . . 7_556 ?
C14 C13 O13 Cu1 -176.4(2) . . . 7_556 ?
